data_7019476
loop_
_publ_author_name
'Alvarez, Celedonio M.'
'Alvarez-Miguel, Luc\'ia'
'Garc\'ia-Rodr\'iguez, Ra\'ul'
'Miguel, Daniel'

_publ_section_title
;
 Complexes with 3-(pyridin-2-yl)imidazo[1,5-a]pyridine ligands by
 spontaneous dimerization of pyridine-2-carboxaldehyde within the
 coordination sphere of manganese(ii) in a one-pot reaction.
;
_journal_issue 23
_journal_name_full 'Dalton transactions (Cambridge, England : 2003)'
_journal_page_first 7041
_journal_page_last 7046
_journal_paper_doi 10.1039/c2dt30453h
_journal_volume 41
_journal_year 2012
_chemical_formula_sum 'C12 H7 Br2 N3'
_chemical_formula_weight 353.03
_chemical_name_systematic
;
?
;
_space_group_IT_number 14
_symmetry_cell_setting monoclinic
_symmetry_space_group_name_Hall '-P 2yn'
_symmetry_space_group_name_H-M 'P 1 21/n 1'
_atom_sites_solution_hydrogens geom
_atom_sites_solution_primary direct
_atom_sites_solution_secondary difmap
_audit_creation_method SHELXL-97
_cell_angle_alpha 90.00
_cell_angle_beta 100.62(3)
_cell_angle_gamma 90.00
_cell_formula_units_Z 4
_cell_length_a 12.464(5)
_cell_length_b 3.9278(15)
_cell_length_c 23.727(6)
_cell_measurement_reflns_used 1593
_cell_measurement_temperature 293(2)
_cell_measurement_theta_max 29.4349
_cell_measurement_theta_min 2.0112
_cell_volume 1141.7(7)
_computing_cell_refinement
;
CrysAlisPro, Oxford Diffraction Ltd.,
Version 1.171.34.44 (release 25-10-2010 CrysAlis171 .NET)
(compiled Oct 25 2010,18:11:34)
;
_computing_data_collection
;
CrysAlisPro, Oxford Diffraction Ltd.,
Version 1.171.34.44 (release 25-10-2010 CrysAlis171 .NET)
(compiled Oct 25 2010,18:11:34)
;
_computing_data_reduction
;
CrysAlisPro, Oxford Diffraction Ltd.,
Version 1.171.34.44 (release 25-10-2010 CrysAlis171 .NET)
(compiled Oct 25 2010,18:11:34)
;
_computing_structure_refinement 'SHELXL-97 (Sheldrick, 1997)'
_computing_structure_solution 'SHELXS-97 (Sheldrick, 1990)'
_diffrn_ambient_temperature 293(2)
_diffrn_detector_area_resol_mean 10.4757
_diffrn_measured_fraction_theta_full 0.999
_diffrn_measured_fraction_theta_max 0.817
_diffrn_measurement_device_type 'SuperNova, Dual, Cu at zero, Atlas'
_diffrn_measurement_method '\w scans'
_diffrn_radiation_monochromator graphite
_diffrn_radiation_source 'fine-focus sealed tube'
_diffrn_radiation_type MoK\a
_diffrn_radiation_wavelength 0.71073
_diffrn_reflns_av_R_equivalents 0.0341
_diffrn_reflns_av_sigmaI/netI 0.0588
_diffrn_reflns_limit_h_max 15
_diffrn_reflns_limit_h_min -16
_diffrn_reflns_limit_k_max 5
_diffrn_reflns_limit_k_min -3
_diffrn_reflns_limit_l_max 29
_diffrn_reflns_limit_l_min -16
_diffrn_reflns_number 4866
_diffrn_reflns_theta_full 26.00
_diffrn_reflns_theta_max 29.50
_diffrn_reflns_theta_min 2.02
_exptl_absorpt_coefficient_mu 7.078
_exptl_absorpt_correction_T_max 0.746
_exptl_absorpt_correction_T_min 0.384
_exptl_absorpt_correction_type analytical
_exptl_absorpt_process_details
;
CrysAlisPro, Oxford Diffraction Ltd.,
Version 1.171.34.44 (release 25-10-2010 CrysAlis171 .NET)
(compiled Oct 25 2010,18:11:34)
Analytical numeric absorption correction using a multifaceted crystal
model based on expressions derived by R.C. Clark & J.S. Reid.
(Clark, R. C. & Reid, J. S. (1995). Acta Cryst. A51, 887-897)
;
_exptl_crystal_colour white
_exptl_crystal_density_diffrn 2.054
_exptl_crystal_density_method 'not measured'
_exptl_crystal_description needle
_exptl_crystal_F_000 680
_exptl_crystal_size_max 0.3195
_exptl_crystal_size_mid 0.1683
_exptl_crystal_size_min 0.0408
_refine_diff_density_max 0.486
_refine_diff_density_min -0.503
_refine_diff_density_rms 0.100
_refine_ls_extinction_method none
_refine_ls_goodness_of_fit_ref 0.986
_refine_ls_hydrogen_treatment constr
_refine_ls_matrix_type full
_refine_ls_number_parameters 154
_refine_ls_number_reflns 2608
_refine_ls_number_restraints 0
_refine_ls_restrained_S_all 0.986
_refine_ls_R_factor_all 0.0715
_refine_ls_R_factor_gt 0.0376
_refine_ls_shift/su_max 0.001
_refine_ls_shift/su_mean 0.000
_refine_ls_structure_factor_coef Fsqd
_refine_ls_weighting_details 'calc w=1/[\s^2^(Fo^2^)+(0.0244P)^2^+0.0000P] where P=(Fo^2^+2Fc^2^)/3'
_refine_ls_weighting_scheme calc
_refine_ls_wR_factor_gt 0.0631
_refine_ls_wR_factor_ref 0.0751
_reflns_number_gt 1777
_reflns_number_total 2608
_reflns_threshold_expression >2sigma(I)
_cod_data_source_file c2dt30453h.txt
_cod_data_source_block Compound_3c_br2indzl
_cod_database_code 7019476

loop_
_symmetry_equiv_pos_as_xyz
'x, y, z'
'-x+1/2, y+1/2, -z+1/2'
'-x, -y, -z'
'x-1/2, -y-1/2, z-1/2'

loop_
_atom_site_label
_atom_site_type_symbol
_atom_site_fract_x
_atom_site_fract_y
_atom_site_fract_z
_atom_site_U_iso_or_equiv
_atom_site_adp_type
_atom_site_occupancy
_atom_site_symmetry_multiplicity
_atom_site_calc_flag
_atom_site_refinement_flags
Br1 Br 0.64096(3) -0.08708(11) 0.182972(16) 0.04037(14) Uani 1 1 d .
Br2 Br 0.91740(4) -0.23952(11) 0.556892(18) 0.04788(16) Uani 1 1 d .
N1 N 0.7103(3) -0.0029(8) 0.40590(13) 0.0383(8) Uani 1 1 d .
N2 N 0.4439(3) 0.4001(9) 0.39602(14) 0.0421(8) Uani 1 1 d .
N3 N 0.5180(2) 0.2203(7) 0.32296(12) 0.0286(7) Uani 1 1 d .
C1 C 0.7947(3) -0.1080(10) 0.44560(15) 0.0376(10) Uani 1 1 d .
H1 H 0.8548 -0.2038 0.4335 0.045 Uiso 1 1 calc R
C2 C 0.7959(3) -0.0797(10) 0.50344(16) 0.0339(9) Uani 1 1 d .
C3 C 0.7078(3) 0.0600(10) 0.52218(16) 0.0405(10) Uani 1 1 d .
H3 H 0.7070 0.0792 0.5612 0.049 Uiso 1 1 calc R
C4 C 0.6209(3) 0.1709(10) 0.48210(16) 0.0393(10) Uani 1 1 d .
H4 H 0.5605 0.2690 0.4936 0.047 Uiso 1 1 calc R
C5 C 0.6242(3) 0.1348(10) 0.42435(15) 0.0312(9) Uani 1 1 d .
C6 C 0.5311(3) 0.2485(10) 0.38191(16) 0.0326(9) Uani 1 1 d .
C7 C 0.3746(3) 0.4691(10) 0.34686(18) 0.0420(11) Uani 1 1 d .
H7 H 0.3071 0.5740 0.3448 0.050 Uiso 1 1 calc R
C8 C 0.4165(3) 0.3639(9) 0.29994(16) 0.0320(9) Uani 1 1 d .
C9 C 0.3834(3) 0.3742(10) 0.23968(17) 0.0368(10) Uani 1 1 d .
H9 H 0.3168 0.4718 0.2235 0.044 Uiso 1 1 calc R
C10 C 0.4487(3) 0.2420(10) 0.20554(16) 0.0380(10) Uani 1 1 d .
H10 H 0.4275 0.2489 0.1659 0.046 Uiso 1 1 calc R
C11 C 0.5495(3) 0.0928(10) 0.23088(15) 0.0303(8) Uani 1 1 d .
C12 C 0.5846(3) 0.0802(9) 0.28810(15) 0.0291(8) Uani 1 1 d .
H12 H 0.6511 -0.0191 0.3037 0.035 Uiso 1 1 calc R

loop_
_atom_site_aniso_label
_atom_site_aniso_U_11
_atom_site_aniso_U_22
_atom_site_aniso_U_33
_atom_site_aniso_U_23
_atom_site_aniso_U_13
_atom_site_aniso_U_12
Br1 0.0432(3) 0.0490(3) 0.0297(2) -0.00121(19) 0.00862(17) 0.0026(2)
Br2 0.0521(3) 0.0492(3) 0.0360(3) 0.0025(2) -0.00869(19) 0.0067(2)
N1 0.030(2) 0.054(2) 0.0293(18) -0.0042(15) 0.0009(14) 0.0069(16)
N2 0.038(2) 0.053(2) 0.036(2) -0.0030(17) 0.0084(16) 0.0083(18)
N3 0.0264(17) 0.0327(19) 0.0256(17) 0.0002(14) 0.0017(13) -0.0017(14)
C1 0.033(2) 0.050(3) 0.029(2) -0.0036(19) 0.0033(17) 0.010(2)
C2 0.039(2) 0.032(2) 0.029(2) 0.0011(18) 0.0001(17) 0.001(2)
C3 0.052(3) 0.045(3) 0.024(2) -0.0010(18) 0.0080(19) -0.002(2)
C4 0.041(3) 0.048(3) 0.031(2) -0.0047(18) 0.0115(18) 0.006(2)
C5 0.029(2) 0.035(2) 0.029(2) -0.0004(17) 0.0051(16) 0.0006(18)
C6 0.031(2) 0.037(2) 0.029(2) -0.0031(17) 0.0053(16) 0.0021(19)
C7 0.030(2) 0.052(3) 0.042(3) -0.003(2) 0.0016(19) 0.013(2)
C8 0.026(2) 0.030(2) 0.037(2) 0.0016(17) -0.0018(17) 0.0019(18)
C9 0.032(2) 0.032(2) 0.042(3) 0.0038(19) -0.0046(18) 0.0006(19)
C10 0.042(3) 0.040(3) 0.027(2) 0.0022(18) -0.0063(18) -0.005(2)
C11 0.030(2) 0.032(2) 0.029(2) -0.0028(17) 0.0060(16) -0.0028(18)
C12 0.026(2) 0.030(2) 0.029(2) -0.0006(17) 0.0009(16) -0.0021(18)

loop_
_atom_type_symbol
_atom_type_description
_atom_type_scat_dispersion_real
_atom_type_scat_dispersion_imag
_atom_type_scat_source
C C 0.0033 0.0016 'International Tables Vol C Tables 4.2.6.8 and 6.1.1.4'
H H 0.0000 0.0000 'International Tables Vol C Tables 4.2.6.8 and 6.1.1.4'
N N 0.0061 0.0033 'International Tables Vol C Tables 4.2.6.8 and 6.1.1.4'
Br Br -0.2901 2.4595 'International Tables Vol C Tables 4.2.6.8 and 6.1.1.4'

loop_
_geom_angle_atom_site_label_1
_geom_angle_atom_site_label_2
_geom_angle_atom_site_label_3
_geom_angle
C1 N1 C5 117.7(3)
C6 N2 C7 107.2(3)
C6 N3 C12 131.5(3)
C6 N3 C8 107.0(3)
C12 N3 C8 121.5(3)
N1 C1 C2 122.6(4)
C3 C2 C1 119.6(3)
C3 C2 Br2 120.3(3)
C1 C2 Br2 120.1(3)
C2 C3 C4 118.6(4)
C3 C4 C5 119.2(4)
N1 C5 C4 122.3(3)
N1 C5 C6 118.6(3)
C4 C5 C6 119.1(3)
N2 C6 N3 109.8(3)
N2 C6 C5 123.0(3)
N3 C6 C5 127.2(3)
N2 C7 C8 111.2(4)
C7 C8 N3 104.8(3)
C7 C8 C9 136.5(4)
N3 C8 C9 118.7(3)
C10 C9 C8 119.9(4)
C9 C10 C11 119.3(4)
C12 C11 C10 122.7(3)
C12 C11 Br1 118.2(3)
C10 C11 Br1 119.1(3)
C11 C12 N3 117.8(3)

loop_
_geom_bond_atom_site_label_1
_geom_bond_atom_site_label_2
_geom_bond_distance
Br1 C11 1.889(4)
Br2 C2 1.894(4)
N1 C1 1.341(4)
N1 C5 1.344(5)
N2 C6 1.335(5)
N2 C7 1.345(5)
N3 C6 1.383(4)
N3 C12 1.389(4)
N3 C8 1.401(4)
C1 C2 1.374(5)
C2 C3 1.372(5)
C3 C4 1.375(5)
C4 C5 1.386(5)
C5 C6 1.459(5)
C7 C8 1.377(5)
C8 C9 1.414(5)
C9 C10 1.353(5)
C10 C11 1.416(5)
C11 C12 1.348(5)
